data_7213845
loop_
_publ_author_name
'Yang, Yan'
'Yang, Jin'
'Du, Peng'
'Liu, Ying-Ying'
'Ma, Jian-Fang'

_publ_section_title
;
 A series of coordination polymers constructed by the semi-rigid
 bifunctional ligand 5-((1H-1,2,4-triazol-1-yl)methoxy) isophthalic acid:
 syntheses, structures and the role of solvents
;
_journal_issue 6
_journal_name_full CrystEngComm
_journal_page_first 1136
_journal_paper_doi 10.1039/c3ce42048e
_journal_volume 16
_journal_year 2014
_chemical_formula_moiety 'C22 H22 Cd2 N6 O14,  3(H2O)'
_chemical_formula_sum 'C22 H28 Cd2 N6 O17'
_chemical_formula_weight 873.30
_chemical_name_systematic
;
 ?
;
_space_group_IT_number 14
_symmetry_cell_setting monoclinic
_symmetry_space_group_name_Hall '-P 2ybc'
_symmetry_space_group_name_H-M 'P 1 21/c 1'
_atom_sites_solution_hydrogens geom
_atom_sites_solution_primary direct
_atom_sites_solution_secondary difmap
_audit_creation_method SHELXL-97
_cell_angle_alpha 90
_cell_angle_beta 93.285(6)
_cell_angle_gamma 90
_cell_formula_units_Z 2
_cell_length_a 7.8508(5)
_cell_length_b 17.7308(10)
_cell_length_c 10.7154(7)
_cell_measurement_reflns_used 2807
_cell_measurement_temperature 293(2)
_cell_measurement_theta_max 29.1969
_cell_measurement_theta_min 2.8357
_cell_volume 1489.14(16)
_computing_cell_refinement 'CrysAlisPro(1.171.35.21) (Agilent Tech., 2012)'
_computing_data_collection 'CrysAlisPro(1.171.35.21) (Agilent Tech., 2012)'
_computing_data_reduction 'CrysAlisPro(1.171.35.21) (Agilent Tech., 2012)'
_computing_structure_refinement 'SHELXL-97 (Sheldrick, 2008)'
_computing_structure_solution 'SHELXS-97 (Sheldrick, 2008)'
_diffrn_ambient_temperature 293(2)
_diffrn_measured_fraction_theta_full 0.996
_diffrn_measured_fraction_theta_max 0.996
_diffrn_measurement_device_type 'Oxford Diffraction Gemini R Ultra'
_diffrn_measurement_method '\w scan'
_diffrn_radiation_monochromator graphite
_diffrn_radiation_source 'fine-focus sealed tube'
_diffrn_radiation_type MoK\a
_diffrn_radiation_wavelength 0.71073
_diffrn_reflns_av_R_equivalents 0.0260
_diffrn_reflns_av_sigmaI/netI 0.0405
_diffrn_reflns_limit_h_max 6
_diffrn_reflns_limit_h_min -9
_diffrn_reflns_limit_k_max 21
_diffrn_reflns_limit_k_min -16
_diffrn_reflns_limit_l_max 12
_diffrn_reflns_limit_l_min -11
_diffrn_reflns_number 5350
_diffrn_reflns_theta_full 25.00
_diffrn_reflns_theta_max 25.35
_diffrn_reflns_theta_min 2.84
_exptl_absorpt_coefficient_mu 1.518
_exptl_absorpt_correction_T_max 0.7824
_exptl_absorpt_correction_T_min 0.6759
_exptl_absorpt_correction_type multi-scan
_exptl_absorpt_process_details
;
CrysAlis (Oxford Diffraction, 2006)
;
_exptl_crystal_colour colorless
_exptl_crystal_density_diffrn 1.948
_exptl_crystal_density_method 'not measured'
_exptl_crystal_description block
_exptl_crystal_F_000 868
_exptl_crystal_size_max 0.28
_exptl_crystal_size_mid 0.24
_exptl_crystal_size_min 0.17
_refine_diff_density_max 0.349
_refine_diff_density_min -0.359
_refine_diff_density_rms 0.082
_refine_ls_extinction_method none
_refine_ls_goodness_of_fit_ref 1.058
_refine_ls_hydrogen_treatment mixed
_refine_ls_matrix_type full
_refine_ls_number_parameters 238
_refine_ls_number_reflns 2722
_refine_ls_number_restraints 7
_refine_ls_restrained_S_all 1.057
_refine_ls_R_factor_all 0.0347
_refine_ls_R_factor_gt 0.0275
_refine_ls_shift/su_max 0.001
_refine_ls_shift/su_mean 0.000
_refine_ls_structure_factor_coef Fsqd
_refine_ls_weighting_details 'calc w=1/[\s^2^(Fo^2^)+(0.0222P)^2^+0.2916P] where P=(Fo^2^+2Fc^2^)/3'
_refine_ls_weighting_scheme calc
_refine_ls_wR_factor_gt 0.0574
_refine_ls_wR_factor_ref 0.0625
_reflns_number_gt 2341
_reflns_number_total 2722
_reflns_threshold_expression >2\s(I)
_cod_data_source_file c3ce42048e.txt
_cod_data_source_block Compound-8
_cod_original_sg_symbol_Hall '-P 2ybc '
_cod_original_sg_symbol_H-M 'P 21/c'
_cod_database_code 7213845

loop_
_symmetry_equiv_pos_as_xyz
'x, y, z'
'-x, y+1/2, -z+1/2'
'-x, -y, -z'
'x, -y-1/2, z-1/2'

loop_
_atom_site_label
_atom_site_type_symbol
_atom_site_fract_x
_atom_site_fract_y
_atom_site_fract_z
_atom_site_U_iso_or_equiv
_atom_site_adp_type
_atom_site_occupancy
_atom_site_symmetry_multiplicity
_atom_site_calc_flag
_atom_site_refinement_flags
Cd1 Cd 0.29328(3) 0.202963(11) 0.641057(19) 0.02659(10) Uani 1 1 d .
C1 C 0.2870(4) 0.43739(15) 0.5752(2) 0.0241(6) Uani 1 1 d .
C2 C 0.3818(4) 0.48567(16) 0.6529(3) 0.0254(6) Uani 1 1 d .
H2 H 0.4442 0.4666 0.7223 0.031 Uiso 1 1 calc R
C3 C 0.3844(4) 0.56258(15) 0.6280(2) 0.0232(6) Uani 1 1 d .
C4 C 0.2931(4) 0.59038(16) 0.5228(3) 0.0259(7) Uani 1 1 d .
H4 H 0.2923 0.6419 0.5061 0.031 Uiso 1 1 calc R
C5 C 0.2035(4) 0.54129(16) 0.4431(2) 0.0240(6) Uani 1 1 d .
C6 C 0.1974(4) 0.46531(15) 0.4691(2) 0.0234(6) Uani 1 1 d .
H6 H 0.1340 0.4329 0.4164 0.028 Uiso 1 1 calc R
C7 C 0.2864(4) 0.35479(17) 0.6022(3) 0.0291(7) Uani 1 1 d .
C8 C 0.4933(4) 0.61375(17) 0.7099(3) 0.0282(7) Uani 1 1 d .
C9 C 0.0672(4) 0.52252(17) 0.2409(2) 0.0320(7) Uani 1 1 d .
H9A H -0.0349 0.4963 0.2638 0.038 Uiso 1 1 calc R
H9B H 0.1547 0.4855 0.2259 0.038 Uiso 1 1 calc R
C10 C 0.0785(5) 0.6327(3) -0.0234(4) 0.0634(12) Uani 1 1 d .
H10 H 0.1338 0.6572 -0.0863 0.076 Uiso 1 1 calc R
C11 C -0.1131(4) 0.5964(2) 0.0856(3) 0.0382(8) Uani 1 1 d .
H11 H -0.2180 0.5885 0.1197 0.046 Uiso 1 1 calc R
N1 N 0.0316(3) 0.56824(14) 0.1310(2) 0.0315(6) Uani 1 1 d .
N2 N 0.1601(4) 0.5915(2) 0.0615(3) 0.0702(11) Uani 1 1 d .
N3 N -0.0909(3) 0.63708(15) -0.0136(2) 0.0341(6) Uani 1 1 d .
O1 O 0.1997(3) 0.31087(11) 0.5313(2) 0.0386(6) Uani 1 1 d .
O2 O 0.3714(4) 0.33057(13) 0.6959(2) 0.0530(7) Uani 1 1 d .
O3 O 0.5897(3) 0.58542(12) 0.7953(2) 0.0421(6) Uani 1 1 d .
O4 O 0.4890(3) 0.68391(12) 0.6910(2) 0.0373(5) Uani 1 1 d .
O5 O 0.1248(3) 0.57334(11) 0.33763(18) 0.0342(5) Uani 1 1 d .
O1W O 0.4909(4) 0.19287(17) 0.4855(3) 0.0607(8) Uani 1 1 d D
H1A H 0.511(6) 0.1477(8) 0.465(4) 0.091 Uiso 1 1 d D
H1B H 0.486(7) 0.2252(16) 0.428(3) 0.091 Uiso 1 1 d D
O2W O 0.0915(4) 0.19480(16) 0.7875(2) 0.0473(7) Uani 1 1 d .
H2A H 0.023(6) 0.226(3) 0.778(4) 0.071 Uiso 1 1 d .
H2B H 0.118(6) 0.193(2) 0.854(4) 0.071 Uiso 1 1 d .
O3W O 0.7948(4) 0.26684(16) 0.7297(3) 0.0696(8) Uani 1 1 d D
H3A H 0.783(6) 0.3145(6) 0.729(5) 0.104 Uiso 1 1 d D
H3B H 0.712(4) 0.243(2) 0.758(5) 0.104 Uiso 1 1 d D
O4W O 0.5166(14) 0.5261(5) 0.0265(9) 0.099(3) Uani 0.50 1 d PD
H4A H 0.496(10) 0.484(2) 0.060(5) 0.149 Uiso 1 1 d D

loop_
_atom_site_aniso_label
_atom_site_aniso_U_11
_atom_site_aniso_U_22
_atom_site_aniso_U_33
_atom_site_aniso_U_23
_atom_site_aniso_U_13
_atom_site_aniso_U_12
Cd1 0.03503(16) 0.01971(14) 0.02385(14) 0.00228(8) -0.00860(10) -0.00147(9)
C1 0.0284(16) 0.0198(15) 0.0240(15) -0.0013(12) -0.0002(13) 0.0005(12)
C2 0.0256(16) 0.0279(16) 0.0223(14) 0.0002(13) -0.0035(12) 0.0030(13)
C3 0.0263(16) 0.0209(15) 0.0223(15) -0.0019(12) 0.0000(12) 0.0002(13)
C4 0.0325(17) 0.0174(15) 0.0277(15) 0.0006(12) 0.0003(13) -0.0011(13)
C5 0.0281(16) 0.0237(15) 0.0194(14) 0.0002(12) -0.0046(12) 0.0059(13)
C6 0.0268(16) 0.0198(15) 0.0231(14) -0.0050(12) -0.0019(12) -0.0005(12)
C7 0.0374(18) 0.0247(17) 0.0250(15) 0.0052(13) 0.0001(14) 0.0011(14)
C8 0.0278(16) 0.0302(18) 0.0267(16) -0.0076(14) 0.0033(14) -0.0036(14)
C9 0.044(2) 0.0259(16) 0.0241(15) 0.0014(13) -0.0130(14) 0.0049(15)
C10 0.043(2) 0.096(3) 0.050(2) 0.038(2) -0.0029(19) -0.001(2)
C11 0.0272(17) 0.055(2) 0.0316(17) 0.0126(16) -0.0041(14) 0.0065(16)
N1 0.0329(15) 0.0354(15) 0.0251(13) 0.0002(12) -0.0077(12) 0.0045(12)
N2 0.0325(18) 0.119(3) 0.059(2) 0.043(2) 0.0009(16) 0.0144(19)
N3 0.0379(16) 0.0346(15) 0.0287(14) 0.0016(12) -0.0081(12) 0.0041(12)
O1 0.0637(17) 0.0198(11) 0.0307(12) -0.0018(9) -0.0108(12) -0.0030(11)
O2 0.0807(19) 0.0271(13) 0.0472(14) 0.0109(11) -0.0308(14) -0.0044(13)
O3 0.0551(16) 0.0318(13) 0.0365(12) -0.0056(10) -0.0218(12) -0.0044(11)
O4 0.0489(15) 0.0223(12) 0.0397(13) -0.0036(10) -0.0074(11) -0.0077(10)
O5 0.0501(14) 0.0230(11) 0.0276(11) 0.0003(9) -0.0141(10) 0.0052(10)
O1W 0.0614(19) 0.069(2) 0.0533(17) 0.0176(14) 0.0188(15) 0.0166(16)
O2W 0.0491(17) 0.0647(19) 0.0278(13) 0.0030(13) 0.0003(13) 0.0112(12)
O3W 0.0505(18) 0.0445(17) 0.114(2) 0.0129(18) 0.0047(17) -0.0002(14)
O4W 0.109(6) 0.123(9) 0.069(6) 0.036(5) 0.028(6) -0.001(7)

loop_
_atom_type_symbol
_atom_type_description
_atom_type_scat_dispersion_real
_atom_type_scat_dispersion_imag
_atom_type_scat_source
C C 0.0033 0.0016 'International Tables Vol C Tables 4.2.6.8 and 6.1.1.4'
H H 0.0000 0.0000 'International Tables Vol C Tables 4.2.6.8 and 6.1.1.4'
N N 0.0061 0.0033 'International Tables Vol C Tables 4.2.6.8 and 6.1.1.4'
O O 0.0106 0.0060 'International Tables Vol C Tables 4.2.6.8 and 6.1.1.4'
Cd Cd -0.8075 1.2024 'International Tables Vol C Tables 4.2.6.8 and 6.1.1.4'

loop_
_geom_angle_atom_site_label_1
_geom_angle_atom_site_label_2
_geom_angle_atom_site_label_3
_geom_angle
_geom_angle_site_symmetry_1
_geom_angle_site_symmetry_3
O2W Cd1 O1 100.71(9) . .
O2W Cd1 N3 84.02(10) . 2_545
O1 Cd1 N3 86.10(8) . 2_545
O2W Cd1 O1W 171.72(11) . .
O1 Cd1 O1W 84.65(9) . .
N3 Cd1 O1W 90.11(11) 2_545 .
O2W Cd1 O3 91.10(9) . 2_646
O1 Cd1 O3 166.24(8) . 2_646
N3 Cd1 O3 88.16(8) 2_545 2_646
O1W Cd1 O3 82.86(9) . 2_646
O2W Cd1 O2 93.92(10) . .
O1 Cd1 O2 54.78(7) . .
N3 Cd1 O2 139.85(9) 2_545 .
O1W Cd1 O2 94.33(10) . .
O3 Cd1 O2 131.99(8) 2_646 .
O2W Cd1 O4 88.20(9) . 2_646
O1 Cd1 O4 132.19(7) . 2_646
N3 Cd1 O4 141.71(8) 2_545 2_646
O1W Cd1 O4 92.85(9) . 2_646
O3 Cd1 O4 54.48(7) 2_646 2_646
O2 Cd1 O4 77.97(7) . 2_646
O2W Cd1 C7 99.11(10) . .
O1 Cd1 C7 27.50(8) . .
N3 Cd1 C7 113.35(9) 2_545 .
O1W Cd1 C7 88.56(10) . .
O3 Cd1 C7 156.91(9) 2_646 .
O2 Cd1 C7 27.30(8) . .
O4 Cd1 C7 104.89(8) 2_646 .
O2W Cd1 C8 89.31(9) . 2_646
O1 Cd1 C8 157.71(9) . 2_646
N3 Cd1 C8 114.94(10) 2_545 2_646
O1W Cd1 C8 87.89(9) . 2_646
O3 Cd1 C8 27.19(8) 2_646 2_646
O2 Cd1 C8 105.10(9) . 2_646
O4 Cd1 C8 27.30(8) 2_646 2_646
C7 Cd1 C8 131.57(9) . 2_646
C2 C1 C6 120.1(3) . .
C2 C1 C7 119.9(3) . .
C6 C1 C7 120.0(2) . .
C1 C2 C3 120.4(3) . .
C1 C2 H2 119.8 . .
C3 C2 H2 119.8 . .
C2 C3 C4 119.4(3) . .
C2 C3 C8 119.8(3) . .
C4 C3 C8 120.7(3) . .
C5 C4 C3 119.9(3) . .
C5 C4 H4 120.1 . .
C3 C4 H4 120.1 . .
C6 C5 O5 123.4(2) . .
C6 C5 C4 120.9(3) . .
O5 C5 C4 115.8(2) . .
C5 C6 C1 119.4(3) . .
C5 C6 H6 120.3 . .
C1 C6 H6 120.3 . .
O2 C7 O1 121.2(3) . .
O2 C7 C1 119.0(3) . .
O1 C7 C1 119.8(3) . .
O2 C7 Cd1 62.13(16) . .
O1 C7 Cd1 59.12(15) . .
C1 C7 Cd1 177.2(2) . .
O3 C8 O4 121.3(3) . .
O3 C8 C3 119.0(3) . .
O4 C8 C3 119.7(3) . .
O3 C8 Cd1 59.05(15) . 2_656
O4 C8 Cd1 62.28(15) . 2_656
C3 C8 Cd1 177.1(2) . 2_656
O5 C9 N1 106.0(2) . .
O5 C9 H9A 110.5 . .
N1 C9 H9A 110.5 . .
O5 C9 H9B 110.5 . .
N1 C9 H9B 110.5 . .
H9A C9 H9B 108.7 . .
N2 C10 N3 115.3(3) . .
N2 C10 H10 122.3 . .
N3 C10 H10 122.3 . .
N3 C11 N1 111.1(3) . .
N3 C11 H11 124.5 . .
N1 C11 H11 124.5 . .
C11 N1 N2 109.8(3) . .
C11 N1 C9 129.8(3) . .
N2 N1 C9 120.3(3) . .
C10 N2 N1 101.7(3) . .
C11 N3 C10 102.2(3) . .
C11 N3 Cd1 129.2(2) . 2
C10 N3 Cd1 128.7(2) . 2
C7 O1 Cd1 93.38(18) . .
C7 O2 Cd1 90.56(18) . .
C8 O3 Cd1 93.76(18) . 2_656
C8 O4 Cd1 90.42(18) . 2_656
C5 O5 C9 116.3(2) . .
Cd1 O1W H1A 113(3) . .
Cd1 O1W H1B 118(3) . .
H1A O1W H1B 117.3(19) . .
Cd1 O2W H2A 112(3) . .
Cd1 O2W H2B 120(4) . .
H2A O2W H2B 108(5) . .
H3A O3W H3B 114.9(19) . .
O4W O4W H4A 56(4) 3_665 .

loop_
_geom_bond_atom_site_label_1
_geom_bond_atom_site_label_2
_geom_bond_distance
_geom_bond_site_symmetry_2
Cd1 O2W 2.297(3) .
Cd1 O1 2.342(2) .
Cd1 N3 2.346(3) 2_545
Cd1 O1W 2.348(3) .
Cd1 O3 2.362(2) 2_646
Cd1 O2 2.408(2) .
Cd1 O4 2.433(2) 2_646
Cd1 C7 2.724(3) .
Cd1 C8 2.749(3) 2_646
C1 C2 1.382(4) .
C1 C6 1.393(4) .
C1 C7 1.493(4) .
C2 C3 1.390(4) .
C2 H2 0.9300 .
C3 C4 1.391(4) .
C3 C8 1.495(4) .
C4 C5 1.383(4) .
C4 H4 0.9300 .
C5 C6 1.377(4) .
C5 O5 1.379(3) .
C6 H6 0.9300 .
C7 O2 1.250(4) .
C7 O1 1.260(4) .
C8 O3 1.259(4) .
C8 O4 1.261(4) .
C8 Cd1 2.749(3) 2_656
C9 O5 1.427(3) .
C9 N1 1.444(4) .
C9 H9A 0.9700 .
C9 H9B 0.9700 .
C10 N2 1.305(5) .
C10 N3 1.342(4) .
C10 H10 0.9300 .
C11 N3 1.305(4) .
C11 N1 1.309(4) .
C11 H11 0.9300 .
N1 N2 1.352(4) .
N3 Cd1 2.346(2) 2
O3 Cd1 2.362(2) 2_656
O4 Cd1 2.433(2) 2_656
O1W H1A 0.846(10) .
O1W H1B 0.842(10) .
O2W H2A 0.77(4) .
O2W H2B 0.73(4) .
O3W H3A 0.849(10) .
O3W H3B 0.851(10) .
O4W O4W 1.110(16) 3_665
O4W H4A 0.849(10) .

loop_
_geom_hbond_atom_site_label_D
_geom_hbond_atom_site_label_H
_geom_hbond_atom_site_label_A
_geom_hbond_distance_DH
_geom_hbond_distance_HA
_geom_hbond_distance_DA
_geom_hbond_angle_DHA
_geom_hbond_site_symmetry_A
O1W H1A O4W 0.846(10) 2.17(2) 2.960(9) 156(4) 2_645
O1W H1B O4 0.842(10) 2.071(14) 2.900(3) 168(5) 3_666
O2W H2A O3W 0.77(4) 1.97(5) 2.698(4) 156(5) 1_455
O2W H2B O1 0.73(4) 1.97(4) 2.702(3) 177(5) 4_566
O3W H3A O5 0.849(10) 2.25(2) 3.000(3) 148(4) 3_666
O3W H3B O4 0.851(10) 1.992(12) 2.840(4) 175(5) 2_646
O4W H4A O3 0.849(10) 2.12(3) 2.904(10) 153(6) 3_666

loop_
_geom_torsion_atom_site_label_1
_geom_torsion_atom_site_label_2
_geom_torsion_atom_site_label_3
_geom_torsion_atom_site_label_4
_geom_torsion
_geom_torsion_site_symmetry_1
_geom_torsion_site_symmetry_4
C6 C1 C2 C3 1.9(4) . .
C7 C1 C2 C3 179.5(3) . .
C1 C2 C3 C4 -1.1(4) . .
C1 C2 C3 C8 -177.5(3) . .
C2 C3 C4 C5 -1.2(4) . .
C8 C3 C4 C5 175.1(3) . .
C3 C4 C5 C6 2.8(4) . .
C3 C4 C5 O5 -176.5(3) . .
O5 C5 C6 C1 177.2(2) . .
C4 C5 C6 C1 -2.0(4) . .
C2 C1 C6 C5 -0.4(4) . .
C7 C1 C6 C5 -177.9(3) . .
C2 C1 C7 O2 0.5(4) . .
C6 C1 C7 O2 178.0(3) . .
C2 C1 C7 O1 179.9(3) . .
C6 C1 C7 O1 -2.6(4) . .
C2 C1 C7 Cd1 -114(4) . .
C6 C1 C7 Cd1 64(5) . .
O2W Cd1 C7 O2 80.8(2) . .
O1 Cd1 C7 O2 176.5(3) . .
N3 Cd1 C7 O2 168.19(19) 2_545 .
O1W Cd1 C7 O2 -102.3(2) . .
O3 Cd1 C7 O2 -34.4(3) 2_646 .
O4 Cd1 C7 O2 -9.7(2) 2_646 .
C8 Cd1 C7 O2 -16.4(2) 2_646 .
O2W Cd1 C7 O1 -95.71(19) . .
N3 Cd1 C7 O1 -8.3(2) 2_545 .
O1W Cd1 C7 O1 81.2(2) . .
O3 Cd1 C7 O1 149.1(2) 2_646 .
O2 Cd1 C7 O1 -176.5(3) . .
O4 Cd1 C7 O1 173.73(18) 2_646 .
C8 Cd1 C7 O1 167.05(17) 2_646 .
O2W Cd1 C7 C1 -163(4) . .
O1 Cd1 C7 C1 -68(4) . .
N3 Cd1 C7 C1 -76(4) 2_545 .
O1W Cd1 C7 C1 13(4) . .
O3 Cd1 C7 C1 81(4) 2_646 .
O2 Cd1 C7 C1 116(4) . .
O4 Cd1 C7 C1 106(4) 2_646 .
C8 Cd1 C7 C1 99(4) 2_646 .
C2 C3 C8 O3 4.7(4) . .
C4 C3 C8 O3 -171.6(3) . .
C2 C3 C8 O4 -176.5(3) . .
C4 C3 C8 O4 7.3(4) . .
C2 C3 C8 Cd1 50(4) . 2_656
C4 C3 C8 Cd1 -127(4) . 2_656
N3 C11 N1 N2 1.2(4) . .
N3 C11 N1 C9 177.7(3) . .
O5 C9 N1 C11 -96.5(4) . .
O5 C9 N1 N2 79.7(4) . .
N3 C10 N2 N1 -0.2(5) . .
C11 N1 N2 C10 -0.6(4) . .
C9 N1 N2 C10 -177.5(3) . .
N1 C11 N3 C10 -1.2(4) . .
N1 C11 N3 Cd1 179.7(2) . 2
N2 C10 N3 C11 0.9(5) . .
N2 C10 N3 Cd1 180.0(3) . 2
O2 C7 O1 Cd1 -3.6(3) . .
C1 C7 O1 Cd1 177.0(2) . .
O2W Cd1 O1 C7 89.2(2) . .
N3 Cd1 O1 C7 172.33(19) 2_545 .
O1W Cd1 O1 C7 -97.2(2) . .
O3 Cd1 O1 C7 -122.1(3) 2_646 .
O2 Cd1 O1 C7 1.95(18) . .
O4 Cd1 O1 C7 -8.2(2) 2_646 .
C8 Cd1 O1 C7 -26.2(3) 2_646 .
O1 C7 O2 Cd1 3.5(3) . .
C1 C7 O2 Cd1 -177.1(2) . .
O2W Cd1 O2 C7 -102.3(2) . .
O1 Cd1 O2 C7 -1.96(18) . .
N3 Cd1 O2 C7 -16.9(3) 2_545 .
O1W Cd1 O2 C7 78.4(2) . .
O3 Cd1 O2 C7 162.66(17) 2_646 .
O4 Cd1 O2 C7 170.4(2) 2_646 .
C8 Cd1 O2 C7 167.35(19) 2_646 .
O4 C8 O3 Cd1 -1.2(3) . 2_656
C3 C8 O3 Cd1 177.6(2) . 2_656
O3 C8 O4 Cd1 1.2(3) . 2_656
C3 C8 O4 Cd1 -177.7(2) . 2_656
C6 C5 O5 C9 -13.6(4) . .
C4 C5 O5 C9 165.6(3) . .
N1 C9 O5 C5 -165.5(2) . .
